data_4339873
loop_
_publ_author_name
'Dybtsev, Danil N.'
'Yutkin, Maxim P.'
'Peresypkina, Eugenia V.'
'Virovets, Alexander V.'
'Serre, Christian'
'F\'erey, G\'erard'
'Fedin, Vladimir P.'

_publ_section_title
;
 Isoreticular homochiral porous metal-organic structures with tunable pore
 sizes.
;
_journal_issue 17
_journal_name_full 'Inorganic chemistry'
_journal_page_first 6843
_journal_page_last 6845
_journal_paper_doi 10.1021/ic7009226
_journal_volume 46
_journal_year 2007
_chemical_formula_structural 'Zn2 (C10 H14 O4)2 (C6 H12 N2)'
_chemical_formula_sum 'C26 H40 N2 O13 Zn2'
_chemical_formula_weight 719.34
_chemical_name_systematic
;
 ?
;
_space_group_IT_number 90
_symmetry_cell_setting tetragonal
_symmetry_space_group_name_Hall 'P 4ab 2ab'
_symmetry_space_group_name_H-M 'P 4 21 2'
_atom_sites_solution_hydrogens geom
_atom_sites_solution_primary direct
_atom_sites_solution_secondary difmap
_audit_creation_method SHELXL-97
_cell_angle_alpha 90.00
_cell_angle_beta 90.00
_cell_angle_gamma 90.00
_cell_formula_units_Z 2
_cell_length_a 13.4551(2)
_cell_length_b 13.4551(2)
_cell_length_c 9.5832(2)
_cell_measurement_reflns_used 4493
_cell_measurement_temperature 100(2)
_cell_measurement_theta_max 32.5941
_cell_measurement_theta_min 2.6094
_cell_volume 1734.94(5)
_computing_cell_refinement 'Apex2 V.1.27 (Bruker, 2005)'
_computing_data_collection 'Apex2 V.1.27 (Bruker, 2005)'
_computing_data_reduction 'Apex2 V.1.27 (Bruker, 2005)'
_computing_molecular_graphics 'SHELXTL V6.22 (Bruker, 2000-2005)'
_computing_publication_material 'local programs'
_computing_structure_refinement 'SHELXL-97 (Sheldrick, 1997)'
_computing_structure_solution 'SHELXS-97 (Sheldrick, 1990)'
_diffrn_ambient_temperature 100(2)
_diffrn_detector_area_resol_mean 25
_diffrn_measured_fraction_theta_full 0.999
_diffrn_measured_fraction_theta_max 0.999
_diffrn_measurement_device_type 'Bruker X8Apex CCD detector'
_diffrn_measurement_method 'combined omega- and phi-scans'
_diffrn_radiation_monochromator graphite
_diffrn_radiation_source 'fine-focus sealed tube'
_diffrn_radiation_type MoK\a
_diffrn_radiation_wavelength 0.71073
_diffrn_reflns_av_R_equivalents 0.0359
_diffrn_reflns_av_sigmaI/netI 0.0223
_diffrn_reflns_limit_h_max 16
_diffrn_reflns_limit_h_min -17
_diffrn_reflns_limit_k_max 17
_diffrn_reflns_limit_k_min -15
_diffrn_reflns_limit_l_max 10
_diffrn_reflns_limit_l_min -12
_diffrn_reflns_number 8664
_diffrn_reflns_theta_full 25.00
_diffrn_reflns_theta_max 27.49
_diffrn_reflns_theta_min 2.13
_diffrn_standards_decay_% 0
_diffrn_standards_interval_count 0
_diffrn_standards_interval_time 0
_diffrn_standards_number 0
_exptl_absorpt_coefficient_mu 1.442
_exptl_absorpt_correction_T_max 1
_exptl_absorpt_correction_T_min 0.630938
_exptl_absorpt_correction_type empirical
_exptl_absorpt_process_details 'based on intensities (SADABS, Bruker, 2005)'
_exptl_crystal_colour colourless
_exptl_crystal_density_diffrn 1.377
_exptl_crystal_density_meas ?
_exptl_crystal_density_method 'not measured'
_exptl_crystal_F_000 748
_refine_diff_density_max 1.233
_refine_diff_density_min -0.352
_refine_diff_density_rms 0.157
_refine_ls_abs_structure_details 'Flack H D (1983), Acta Cryst. A39, 876-881'
_refine_ls_abs_structure_Flack 0.01(4)
_refine_ls_extinction_coef 0.0029(13)
_refine_ls_extinction_expression Fc^*^=kFc[1+0.001xFc^2^\l^3^/sin(2\q)]^-1/4^
_refine_ls_extinction_method SHELXL
_refine_ls_goodness_of_fit_ref 1.165
_refine_ls_hydrogen_treatment mixed
_refine_ls_matrix_type full
_refine_ls_number_parameters 121
_refine_ls_number_reflns 2008
_refine_ls_number_restraints 0
_refine_ls_restrained_S_all 1.165
_refine_ls_R_factor_all 0.0536
_refine_ls_R_factor_gt 0.0489
_refine_ls_shift/su_max 0.000
_refine_ls_shift/su_mean 0.000
_refine_ls_structure_factor_coef Fsqd
_refine_ls_weighting_details 'calc w=1/[\s^2^(Fo^2^)+(0.1255P)^2^+2.1868P] where P=(Fo^2^+2Fc^2^)/3'
_refine_ls_weighting_scheme calc
_refine_ls_wR_factor_gt 0.1918
_refine_ls_wR_factor_ref 0.1974
_reflns_number_gt 1792
_reflns_number_total 2008
_reflns_threshold_expression >2sigma(I)
_cod_data_source_file ic7009226-file003.cif
_cod_data_source_block 1
_cod_depositor_comments
;
The following automatic conversions were performed:
'_atom_site_symetry_multiplicity' tag replaced with
'_atom_site_symmetry_multiplicity'.

Automatic conversion script
Id: cif_correct_tags 1440 2010-10-19 06:21:57Z saulius 

The following automatic conversions were performed:

'_exptl_crystal_density_meas' value 'none' was changed to '?' - the
value is perceived as not measured.

Automatic conversion script
Id: cif_fix_values 3008 2015-01-20 13:52:24Z robertas 
;
_cod_original_sg_symbol_H-M P42(1)2
_cod_database_code 4339873

loop_
_symmetry_equiv_pos_as_xyz
'x, y, z'
'-x, -y, z'
'-y+1/2, x+1/2, z'
'y+1/2, -x+1/2, z'
'-x+1/2, y+1/2, -z'
'x+1/2, -y+1/2, -z'
'y, x, -z'
'-y, -x, -z'

loop_
_atom_site_label
_atom_site_type_symbol
_atom_site_fract_x
_atom_site_fract_y
_atom_site_fract_z
_atom_site_U_iso_or_equiv
_atom_site_adp_type
_atom_site_occupancy
_atom_site_symmetry_multiplicity
_atom_site_calc_flag
_atom_site_refinement_flags
Zn1 Zn 0.5000 1.0000 0.84593(7) 0.0145(3) Uani 1 4 d S
Zn2 Zn 0.5000 1.0000 1.14538(8) 0.0173(3) Uani 1 4 d S
O1 O 0.3606(2) 0.9475(3) 0.8812(3) 0.0276(7) Uani 1 1 d .
O2 O 0.3523(2) 0.9769(2) 1.1096(3) 0.0266(8) Uani 1 1 d .
C1 C 0.3149(3) 0.9508(3) 0.9957(5) 0.0197(7) Uani 1 1 d .
C2 C 0.2049(3) 0.9212(3) 0.9962(6) 0.0292(10) Uani 1 1 d .
C1M C 0.1558(10) 0.9848(11) 0.8649(16) 0.051(4) Uani 0.50 1 d P
C3 C 0.1887(7) 0.8063(7) 0.9479(9) 0.0231(16) Uani 0.50 1 d P
C4 C 0.1481(8) 0.9319(8) 1.1223(12) 0.035(2) Uani 0.50 1 d P
C5 C 0.2572(9) 0.7447(8) 1.0438(14) 0.042(4) Uani 0.50 1 d P
C6 C 0.0647(9) 0.8524(8) 1.1241(13) 0.032(2) Uani 0.50 1 d P
C7 C 0.2108(10) 0.7742(10) 0.8013(13) 0.050(3) Uani 0.50 1 d P
N1L N 0.5000 1.0000 0.6297(7) 0.0195(13) Uani 1 4 d S
C11L C 0.4134(10) 1.0533(10) 0.4133(13) 0.026(3) Uiso 0.38 1 d P
C12L C 0.4458(10) 1.0858(10) 0.5769(13) 0.028(3) Uiso 0.38 1 d P
C21L C 0.6055(10) 1.0175(11) 0.4146(12) 0.027(3) Uiso 0.38 1 d P
C22L C 0.6055(10) 0.9822(10) 0.5771(13) 0.026(3) Uiso 0.38 1 d P
N2L N 0.5000 1.0000 0.3606(6) 0.0214(15) Uani 1 4 d S

loop_
_atom_site_aniso_label
_atom_site_aniso_U_11
_atom_site_aniso_U_22
_atom_site_aniso_U_33
_atom_site_aniso_U_23
_atom_site_aniso_U_13
_atom_site_aniso_U_12
Zn1 0.0164(4) 0.0164(4) 0.0108(4) 0.000 0.000 0.000
Zn2 0.0203(4) 0.0203(4) 0.0114(5) 0.000 0.000 0.000
O1 0.0218(16) 0.0345(18) 0.0266(14) 0.0003(14) 0.0014(13) -0.0093(14)
O2 0.0209(15) 0.0309(19) 0.0281(14) -0.0027(13) 0.0014(12) 0.0001(13)
C1 0.0171(17) 0.0150(16) 0.0270(18) 0.0033(16) 0.0008(16) 0.0013(13)
C2 0.0167(18) 0.0159(18) 0.055(3) 0.005(2) 0.000(2) -0.0006(16)
C1M 0.037(7) 0.034(7) 0.083(9) 0.027(7) -0.033(6) -0.013(7)
C3 0.018(4) 0.019(4) 0.033(4) -0.005(3) 0.003(3) -0.005(3)
C4 0.027(5) 0.031(5) 0.048(5) -0.023(5) 0.013(4) -0.009(4)
C5 0.028(8) 0.009(7) 0.089(12) 0.007(5) -0.007(6) 0.002(3)
C6 0.017(5) 0.031(6) 0.050(6) -0.024(5) 0.012(5) -0.001(5)
C7 0.049(7) 0.057(7) 0.045(6) -0.032(6) 0.027(6) -0.033(6)
N1L 0.023(2) 0.023(2) 0.013(2) 0.000 0.000 0.000
N2L 0.025(2) 0.025(2) 0.015(3) 0.000 0.000 0.000

loop_
_atom_type_symbol
_atom_type_description
_atom_type_scat_dispersion_real
_atom_type_scat_dispersion_imag
_atom_type_scat_source
C C 0.0033 0.0016 'International Tables Vol C Tables 4.2.6.8 and 6.1.1.4'
H H 0.0000 0.0000 'International Tables Vol C Tables 4.2.6.8 and 6.1.1.4'
N N 0.0061 0.0033 'International Tables Vol C Tables 4.2.6.8 and 6.1.1.4'
O O 0.0106 0.0060 'International Tables Vol C Tables 4.2.6.8 and 6.1.1.4'
Zn Zn 0.2839 1.4301 'International Tables Vol C Tables 4.2.6.8 and 6.1.1.4'

loop_
_geom_angle_atom_site_label_1
_geom_angle_atom_site_label_2
_geom_angle_atom_site_label_3
_geom_angle
_geom_angle_site_symmetry_1
_geom_angle_site_symmetry_3
O1 Zn1 Zn2 80.43(9) . .
O1 Zn1 Zn2 80.43(9) 4_465 .
O1 Zn1 Zn2 80.43(9) 2_675 .
O1 Zn1 Zn2 80.43(9) 3_655 .
O1 Zn1 O1 88.42(3) . 4_465
O1 Zn1 O1 160.87(18) . 2_675
O1 Zn1 O1 88.42(3) 4_465 2_675
O1 Zn1 O1 88.42(3) . 3_655
O1 Zn1 O1 160.87(18) 4_465 3_655
O1 Zn1 O1 88.42(3) 2_675 3_655
O1 Zn1 N1L 99.57(9) . .
O1 Zn1 N1L 99.57(9) 4_465 .
O1 Zn1 N1L 99.57(9) 2_675 .
O1 Zn1 N1L 99.57(9) 3_655 .
N1L Zn1 Zn2 180.000(1) . .
O2 Zn2 Zn1 80.32(10) . .
O2 Zn2 Zn1 80.32(10) 3_655 .
O2 Zn2 Zn1 80.32(10) 4_465 .
O2 Zn2 Zn1 80.32(10) 2_675 .
O2 Zn2 O2 88.38(3) . 3_655
O2 Zn2 O2 88.38(3) . 4_465
O2 Zn2 O2 160.64(19) 3_655 4_465
O2 Zn2 O2 160.64(19) . 2_675
O2 Zn2 O2 88.38(3) 3_655 2_675
O2 Zn2 O2 88.38(3) 4_465 2_675
O2 Zn2 N2L 99.68(10) . 1_556
O2 Zn2 N2L 99.68(10) 3_655 1_556
O2 Zn2 N2L 99.68(10) 4_465 1_556
O2 Zn2 N2L 99.68(10) 2_675 1_556
N2L Zn2 Zn1 180.000(2) 1_556 .
C1 O1 Zn1 125.7(3) . .
C1 O2 Zn2 125.5(3) . .
O1 C1 C2 117.7(4) . .
O2 C1 O1 125.0(4) . .
O2 C1 C2 117.3(4) . .
C1 C2 C1M 104.4(6) . .
C1 C2 C3 109.6(4) . 8_667
C1 C2 C3 112.0(4) . .
C3 C2 C1M 134.6(7) 8_667 .
C3 C2 C1M 102.8(7) . .
C3 C2 C3 36.4(6) 8_667 .
C4 C2 C1 119.3(6) . .
C4 C2 C1M 112.0(8) . .
C4 C2 C3 76.0(6) . 8_667
C4 C2 C3 105.2(6) . .
C6 C2 C1 119.6(7) 8_667 .
C6 C2 C1M 23.9(5) 8_667 .
C6 C2 C3 110.7(7) 8_667 8_667
C6 C2 C3 79.7(7) 8_667 .
C6 C2 C4 112.7(7) 8_667 .
C6 C1M C2 56.2(14) 8_667 .
C2 C3 C2 96.9(5) 8_667 .
C2 C3 C4 48.5(5) 8_667 8_667
C2 C3 C4 84.6(5) . 8_667
C2 C3 C6 86.5(5) 8_667 8_667
C2 C3 C6 44.9(4) . 8_667
C3 C3 C2 74.5(9) 8_667 8_667
C3 C3 C2 69.2(8) 8_667 .
C3 C3 C4 113.4(7) 8_667 8_667
C3 C3 C5 86.2(7) 8_667 8_667
C3 C3 C5 53.4(5) 8_667 .
C3 C3 C6 108.1(7) 8_667 8_667
C3 C3 C7 159.8(7) 8_667 .
C4 C3 C6 48.0(5) 8_667 8_667
C5 C3 C2 126.1(10) 8_667 8_667
C5 C3 C2 107.8(8) . 8_667
C5 C3 C2 122.6(10) 8_667 .
C5 C3 C2 105.1(7) . .
C5 C3 C4 151.7(10) 8_667 8_667
C5 C3 C4 156.0(9) . 8_667
C5 C3 C5 32.9(10) 8_667 .
C5 C3 C6 147.3(10) 8_667 8_667
C5 C3 C6 149.2(8) . 8_667
C5 C3 C7 73.6(10) 8_667 .
C7 C3 C2 118.4(8) . 8_667
C7 C3 C2 120.8(8) . .
C7 C3 C4 85.9(8) . 8_667
C7 C3 C5 106.5(9) . .
C7 C3 C6 88.9(8) . 8_667
C2 C4 C3 55.5(4) . 8_667
C2 C4 C6 109.0(8) . .
C6 C4 C3 69.0(7) . 8_667
C3 C5 C3 40.4(7) 8_667 .
C3 C5 C7 60.4(8) 8_667 8_667
C3 C5 C7 100.8(7) . 8_667
C5 C5 C3 93.7(7) 8_667 8_667
C5 C5 C3 53.4(5) 8_667 .
C5 C5 C7 154.1(5) 8_667 8_667
C2 C6 C3 55.3(5) 8_667 8_667
C2 C6 C4 105.8(9) 8_667 .
C1M C6 C2 99.8(17) 8_667 8_667
C1M C6 C3 151.4(18) 8_667 8_667
C1M C6 C4 145.0(19) 8_667 .
C4 C6 C3 63.0(7) . 8_667
C3 C7 C5 46.0(6) . 8_667
C12L N1L Zn1 110.4(6) 3_655 .
C12L N1L Zn1 110.4(6) . .
C12L N1L Zn1 110.4(6) 2_675 .
C12L N1L Zn1 110.4(6) 4_465 .
C12L N1L C12L 83.1(4) 3_655 .
C12L N1L C12L 83.1(4) 3_655 2_675
C12L N1L C12L 139.3(11) . 2_675
C12L N1L C12L 139.3(11) 3_655 4_465
C12L N1L C12L 83.1(4) . 4_465
C12L N1L C12L 83.1(4) 2_675 4_465
C12L N1L C22L 39.3(9) 3_655 2_675
C12L N1L C22L 45.1(9) . 2_675
C12L N1L C22L 118.4(8) 2_675 2_675
C12L N1L C22L 122.9(8) 4_465 2_675
C12L N1L C22L 45.1(9) 3_655 4_465
C12L N1L C22L 122.9(8) . 4_465
C12L N1L C22L 39.3(9) 2_675 4_465
C12L N1L C22L 118.4(8) 4_465 4_465
C12L N1L C22L 122.9(8) 3_655 .
C12L N1L C22L 118.4(8) . .
C12L N1L C22L 45.1(9) 2_675 .
C12L N1L C22L 39.3(9) 4_465 .
C12L N1L C22L 118.4(8) 3_655 3_655
C12L N1L C22L 39.3(9) . 3_655
C12L N1L C22L 122.9(8) 2_675 3_655
C12L N1L C22L 45.1(9) 4_465 3_655
C22L N1L Zn1 109.3(5) 2_675 .
C22L N1L Zn1 109.3(5) 4_465 .
C22L N1L Zn1 109.3(5) . .
C22L N1L Zn1 109.3(5) 3_655 .
C22L N1L C22L 83.7(3) 2_675 4_465
C22L N1L C22L 141.4(10) 2_675 .
C22L N1L C22L 83.7(3) 4_465 .
C22L N1L C22L 83.7(3) 2_675 3_655
C22L N1L C22L 141.4(10) 4_465 3_655
C22L N1L C22L 83.7(3) . 3_655
C11L C11L C11L 90.000(4) 4_465 3_655
C12L C11L C11L 71.8(7) . 4_465
C12L C11L C11L 101.1(5) . 3_655
C21L C11L C11L 118.4(12) 2_675 4_465
C21L C11L C11L 23.7(10) 3_655 4_465
C21L C11L C11L 28.4(12) 2_675 3_655
C21L C11L C11L 113.7(10) 3_655 3_655
C21L C11L C12L 107.8(14) 2_675 .
C21L C11L C12L 68.1(10) 3_655 .
C21L C11L C21L 142(2) 2_675 3_655
C21L C11L C22L 70.8(11) 2_675 2_675
C21L C11L C22L 106.5(11) 3_655 2_675
C21L C11L N2L 74.7(12) 2_675 .
C21L C11L N2L 70.3(10) 3_655 .
C22L C11L C11L 102.4(6) 2_675 4_465
C22L C11L C11L 75.9(7) 2_675 3_655
C22L C11L C12L 40.0(8) 2_675 .
N2L C11L C11L 48.44(17) . 4_465
N2L C11L C11L 48.44(17) . 3_655
N2L C11L C12L 104.1(8) . .
N2L C11L C22L 108.0(9) . 2_675
N1L C12L C11L 104.3(9) . .
N1L C12L C12L 48.47(18) . 3_655
N1L C12L C12L 48.47(18) . 4_465
N1L C12L C21L 107.8(10) . 3_655
C11L C12L C12L 71.9(7) . 3_655
C11L C12L C12L 101.3(5) . 4_465
C12L C12L C12L 90.000(5) 3_655 4_465
C21L C12L C11L 40.9(8) 3_655 .
C21L C12L C12L 102.9(6) 3_655 3_655
C21L C12L C12L 75.2(7) 3_655 4_465
C22L C12L N1L 74.1(12) 3_655 .
C22L C12L N1L 70.6(10) 2_675 .
C22L C12L C11L 108.7(13) 3_655 .
C22L C12L C11L 68.8(12) 2_675 .
C22L C12L C12L 118.0(12) 3_655 3_655
C22L C12L C12L 24.3(10) 2_675 3_655
C22L C12L C12L 28.0(12) 3_655 4_465
C22L C12L C12L 114.3(10) 2_675 4_465
C22L C12L C21L 70.8(12) 3_655 3_655
C22L C12L C21L 108.1(12) 2_675 3_655
C22L C12L C22L 142(2) 3_655 2_675
C11L C21L C11L 128(2) 2_675 4_465
C11L C21L C12L 105.0(13) 2_675 4_465
C11L C21L C12L 71.1(10) 4_465 4_465
C11L C21L C21L 20.6(11) 2_675 4_465
C11L C21L C21L 107.3(10) 4_465 4_465
C11L C21L C21L 110.6(11) 2_675 3_655
C11L C21L C21L 17.3(10) 4_465 3_655
C11L C21L C22L 74.4(13) 2_675 .
C11L C21L C22L 104.1(13) 4_465 .
C11L C21L N2L 66.8(11) 2_675 .
C11L C21L N2L 63.8(10) 4_465 .
C12L C21L C21L 98.6(6) 4_465 4_465
C12L C21L C21L 72.3(6) 4_465 3_655
C21L C21L C21L 90.000(5) 4_465 3_655
C22L C21L C12L 35.6(8) . 4_465
C22L C21L C21L 76.2(8) . 4_465
C22L C21L C21L 99.8(6) . 3_655
N2L C21L C12L 102.4(9) . 4_465
N2L C21L C21L 48.29(16) . 4_465
N2L C21L C21L 48.29(16) . 3_655
N2L C21L C22L 106.2(8) . .
N1L C22L C11L 102.4(9) . 2_675
N1L C22L C21L 105.7(9) . .
N1L C22L C22L 48.14(16) . 4_465
N1L C22L C22L 48.14(16) . 3_655
C11L C22L C22L 73.1(6) 2_675 4_465
C11L C22L C22L 98.4(6) 2_675 3_655
C12L C22L N1L 66.6(11) 4_465 .
C12L C22L N1L 64.2(10) 2_675 .
C12L C22L C11L 103.6(14) 4_465 2_675
C12L C22L C11L 71.2(11) 2_675 2_675
C12L C22L C12L 128(2) 4_465 2_675
C12L C22L C21L 73.5(14) 4_465 .
C12L C22L C21L 103.4(12) 2_675 .
C12L C22L C22L 110.1(11) 4_465 4_465
C12L C22L C22L 17.5(10) 2_675 4_465
C12L C22L C22L 20.1(11) 4_465 3_655
C12L C22L C22L 107.5(10) 2_675 3_655
C21L C22L C11L 34.9(7) . 2_675
C21L C22L C22L 99.8(6) . 4_465
C21L C22L C22L 76.3(8) . 3_655
C22L C22L C22L 90.000(4) 4_465 3_655
C11L N2L Zn2 110.2(5) 4_465 1_554
C11L N2L Zn2 110.2(5) 3_655 1_554
C11L N2L Zn2 110.2(5) 2_675 1_554
C11L N2L Zn2 110.2(5) . 1_554
C11L N2L C11L 139.5(11) 4_465 3_655
C11L N2L C11L 83.1(3) 4_465 2_675
C11L N2L C11L 83.1(3) 3_655 2_675
C11L N2L C11L 83.1(3) 4_465 .
C11L N2L C11L 83.1(3) 3_655 .
C11L N2L C11L 139.5(11) 2_675 .
C11L N2L C21L 38.4(8) 4_465 3_655
C11L N2L C21L 123.3(8) 3_655 3_655
C11L N2L C21L 117.5(8) 2_675 3_655
C11L N2L C21L 45.9(8) . 3_655
C11L N2L C21L 117.5(8) 4_465 2_675
C11L N2L C21L 45.9(8) 3_655 2_675
C11L N2L C21L 123.3(8) 2_675 2_675
C11L N2L C21L 38.4(8) . 2_675
C11L N2L C21L 45.9(8) 4_465 .
C11L N2L C21L 117.5(8) 3_655 .
C11L N2L C21L 38.4(8) 2_675 .
C11L N2L C21L 123.3(8) . .
C11L N2L C21L 123.3(8) 4_465 4_465
C11L N2L C21L 38.4(8) 3_655 4_465
C11L N2L C21L 45.9(8) 2_675 4_465
C11L N2L C21L 117.5(8) . 4_465
C21L N2L Zn2 109.8(5) 3_655 1_554
C21L N2L Zn2 109.8(5) 2_675 1_554
C21L N2L Zn2 109.8(5) . 1_554
C21L N2L Zn2 109.8(5) 4_465 1_554
C21L N2L C21L 83.4(3) 3_655 2_675
C21L N2L C21L 83.4(3) 3_655 .
C21L N2L C21L 140.4(10) 2_675 .
C21L N2L C21L 140.4(10) 3_655 4_465
C21L N2L C21L 83.4(3) 2_675 4_465
C21L N2L C21L 83.4(3) . 4_465

loop_
_geom_bond_atom_site_label_1
_geom_bond_atom_site_label_2
_geom_bond_distance
_geom_bond_site_symmetry_2
Zn1 Zn2 2.8697(10) .
Zn1 O1 2.033(3) .
Zn1 O1 2.033(3) 4_465
Zn1 O1 2.033(3) 2_675
Zn1 O1 2.033(3) 3_655
Zn1 N1L 2.072(7) .
Zn2 O2 2.041(3) .
Zn2 O2 2.041(3) 3_655
Zn2 O2 2.041(3) 4_465
Zn2 O2 2.041(3) 2_675
Zn2 N2L 2.063(6) 1_556
O1 C1 1.259(5) .
O2 C1 1.252(5) .
C1 C2 1.533(5) .
C2 C1M 1.658(14) .
C2 C3 1.580(10) 8_667
C2 C3 1.629(10) .
C2 C4 1.437(12) .
C2 C6 1.399(11) 8_667
C1M C6 0.682(13) 8_667
C3 C2 1.580(10) 8_667
C3 C3 1.003(17) 8_667
C3 C4 1.860(13) 8_667
C3 C5 1.240(11) 8_667
C3 C5 1.543(13) .
C3 C6 1.948(15) 8_667
C3 C7 1.500(13) .
C4 C3 1.860(13) 8_667
C4 C6 1.551(14) .
C5 C3 1.240(11) 8_667
C5 C5 0.84(3) 8_667
C5 C7 1.66(2) 8_667
C6 C2 1.399(11) 8_667
C6 C1M 0.682(13) 8_667
C6 C3 1.948(15) 8_667
C7 C5 1.66(2) 8_667
N1L C12L 1.455(14) 3_655
N1L C12L 1.455(13) .
N1L C12L 1.455(14) 2_675
N1L C12L 1.455(14) 4_465
N1L C22L 1.525(13) 2_675
N1L C22L 1.525(13) 4_465
N1L C22L 1.525(13) .
N1L C22L 1.525(13) 3_655
C11L C11L 1.934(19) 4_465
C11L C11L 1.934(19) 3_655
C11L C12L 1.69(2) .
C11L C21L 0.99(2) 2_675
C11L C21L 1.17(2) 3_655
C11L C22L 1.660(16) 2_675
C11L N2L 1.458(13) .
C12L C12L 1.930(19) 3_655
C12L C12L 1.930(19) 4_465
C12L C21L 1.653(16) 3_655
C12L C22L 1.00(2) 3_655
C12L C22L 1.15(2) 2_675
C21L C11L 0.99(2) 2_675
C21L C11L 1.17(2) 4_465
C21L C12L 1.653(16) 4_465
C21L C21L 2.035(18) 4_465
C21L C21L 2.035(18) 3_655
C21L C22L 1.63(2) .
C21L N2L 1.529(13) .
C22L C11L 1.660(16) 2_675
C22L C12L 1.00(2) 4_465
C22L C12L 1.15(2) 2_675
C22L C22L 2.035(18) 4_465
C22L C22L 2.035(18) 3_655
N2L Zn2 2.063(6) 1_554
N2L C11L 1.458(13) 4_465
N2L C11L 1.458(13) 3_655
N2L C11L 1.458(13) 2_675
N2L C21L 1.529(13) 3_655
N2L C21L 1.529(13) 2_675
N2L C21L 1.529(13) 4_465
